data_8107242
loop_
_publ_author_name
'An, Yan-Yan'
'Yan, Juan-Zhi'
'Zhan, Dan'

_publ_section_title
;
 Crystal structure of poly[deca aqua-bis(\m
 4-2-(triazol-1-yl)-benzene-1,3,5-tricarboxylato)- bis(\m
 5-2-(triazol-1-yl)-benzene-1,3-dicarboxylato-5-carboxyl acid)
 pentamanganese(II)] dihydrate, C44H42Mn5N12O36
;
_journal_issue 5
_journal_name_full 'Zeitschrift f\"ur Kristallographie - New Crystal Structures'
_journal_page_first 881
_journal_page_last 883
_journal_paper_doi 10.1515/ncrs-2022-0136
_journal_volume 237
_journal_year 2022
_chemical_formula_sum 'C44 H42 Mn5 N12 O36'
_chemical_formula_weight 1589.59
_chemical_name_systematic
;
poly[deca-aqua-di(\m~4~-2-(triazol-1-yl)-benzene-1,3,5-tricarboxylato)-
di(\m~5~-2-(triazol-1-yl)-benzene-1,3-dicarboxylato-5-carboxyl
acid)-pentamanganese(II) dihydrate]
;
_space_group_crystal_system triclinic
_space_group_IT_number 2
_space_group_name_Hall '-P 1'
_space_group_name_H-M_alt 'P -1'
_atom_sites_solution_hydrogens mixed
_audit_creation_method SHELXL-2018/3
_cell_angle_alpha 87.300(5)
_cell_angle_beta 81.868(6)
_cell_angle_gamma 67.555(7)
_cell_formula_units_Z 1
_cell_length_a 7.6398(7)
_cell_length_b 9.9043(5)
_cell_length_c 20.1160(13)
_cell_measurement_reflns_used 2947
_cell_measurement_temperature 293(2)
_cell_measurement_theta_max 70.8490
_cell_measurement_theta_min 5.2980
_cell_volume 1392.62(19)
_computing_cell_refinement 'CrysAlisPro 1.171.40.53 [9]'
_computing_data_collection 'CrysAlisPro 1.171.40.53 [9]'
_computing_data_reduction 'CrysAlisPro 1.171.40.53 [9]'
_computing_molecular_graphics 'Bruker SHELXTL'
_computing_publication_material 'Bruker SHELXTL'
_computing_structure_refinement 'SHELXL-2018/3 [11]'
_computing_structure_solution 'SHELXT-2018/3 [10]'
_diffrn_ambient_temperature 293(2)
_diffrn_measured_fraction_theta_full 0.999
_diffrn_measured_fraction_theta_max 0.980
_diffrn_measurement_device_type 'Xcalibur, Eos, Gemini'
_diffrn_radiation_type CuK\a
_diffrn_radiation_wavelength 1.54184
_diffrn_reflns_av_R_equivalents 0.0524
_diffrn_reflns_av_unetI/netI 0.0909
_diffrn_reflns_Laue_measured_fraction_full 0.999
_diffrn_reflns_Laue_measured_fraction_max 0.980
_diffrn_reflns_limit_h_max 9
_diffrn_reflns_limit_h_min -9
_diffrn_reflns_limit_k_max 12
_diffrn_reflns_limit_k_min -6
_diffrn_reflns_limit_l_max 24
_diffrn_reflns_limit_l_min -24
_diffrn_reflns_number 9402
_diffrn_reflns_point_group_measured_fraction_full 0.999
_diffrn_reflns_point_group_measured_fraction_max 0.980
_diffrn_reflns_theta_full 67.684
_diffrn_reflns_theta_max 71.119
_diffrn_reflns_theta_min 4.441
_diffrn_source 'fine-focus sealed X-ray tube'
_exptl_absorpt_coefficient_mu 10.053
_exptl_absorpt_correction_T_max 1.00000
_exptl_absorpt_correction_T_min 0.22698
_exptl_absorpt_correction_type multi-scan
_exptl_absorpt_process_details sadabs
_exptl_crystal_colour colourless
_exptl_crystal_density_diffrn 1.895
_exptl_crystal_description block
_exptl_crystal_F_000 803
_exptl_crystal_size_max 0.120
_exptl_crystal_size_mid 0.120
_exptl_crystal_size_min 0.110
_refine_diff_density_max 0.633
_refine_diff_density_min -0.640
_refine_diff_density_rms 0.106
_refine_ls_extinction_coef .
_refine_ls_extinction_method none
_refine_ls_goodness_of_fit_ref 1.017
_refine_ls_hydrogen_treatment constr
_refine_ls_matrix_type full
_refine_ls_number_parameters 469
_refine_ls_number_reflns 5274
_refine_ls_number_restraints 1633
_refine_ls_restrained_S_all 0.913
_refine_ls_R_factor_all 0.0756
_refine_ls_R_factor_gt 0.0554
_refine_ls_shift/su_max 0.002
_refine_ls_shift/su_mean 0.000
_refine_ls_structure_factor_coef Fsqd
_refine_ls_weighting_details 'w=1/[\s^2^(Fo^2^)+(0.0598P)^2^] where P=(Fo^2^+2Fc^2^)/3'
_refine_ls_weighting_scheme calc
_refine_ls_wR_factor_gt 0.1298
_refine_ls_wR_factor_ref 0.1446
_reflns_Friedel_coverage 0.000
_reflns_Friedel_fraction_full .
_reflns_Friedel_fraction_max .
_reflns_number_gt 4024
_reflns_number_total 5274
_reflns_threshold_expression 'I > 2\s(I)'
_cod_data_source_file suppl_j_ncrs-2022-0136_suppl.cif
_cod_data_source_block exp_11385
_cod_original_cell_volume 1392.62(18)
_cod_database_code 8107242
_shelx_shelxl_version_number 2018/3
_shelx_space_group_comment
;
The symmetry employed for this shelxl refinement is uniquely defined
by the following loop, which should always be used as a source of
symmetry information in preference to the above space-group names.
They are only intended as comments.
;
_shelx_estimated_absorpt_t_min 0.378
_shelx_estimated_absorpt_t_max 0.404

loop_
_space_group_symop_operation_xyz
'x, y, z'
'-x, -y, -z'

loop_
_atom_site_label
_atom_site_type_symbol
_atom_site_fract_x
_atom_site_fract_y
_atom_site_fract_z
_atom_site_U_iso_or_equiv
_atom_site_adp_type
_atom_site_occupancy
_atom_site_site_symmetry_order
_atom_site_calc_flag
_atom_site_refinement_flags_posn
_atom_site_refinement_flags_adp
_atom_site_refinement_flags_occupancy
_atom_site_disorder_assembly
_atom_site_disorder_group
Mn1 Mn 0.45071(10) 0.28163(8) 0.39359(3) 0.01672(18) Uani 1 1 d . U . . .
Mn2 Mn 0.09647(10) 0.37918(8) 0.27257(3) 0.01573(18) Uani 1 1 d . U . . .
Mn3 Mn 1.000000 0.500000 0.000000 0.0165(2) Uani 1 2 d S U P . .
N1 N 0.3360(5) -0.1919(4) 0.41308(18) 0.0167(8) Uani 1 1 d . U . . .
N2 N 0.4059(6) -0.2316(4) 0.51512(19) 0.0237(9) Uani 1 1 d . U . . .
N3 N 0.1741(18) -0.1842(19) 0.4510(6) 0.032(3) Uani 0.399(14) 1 d . U P A 1
N3' N 0.1746(12) -0.1000(13) 0.4530(4) 0.036(2) Uani 0.601(14) 1 d . U P A 2
N4 N 0.7642(5) 0.2476(4) 0.14042(17) 0.0143(7) Uani 1 1 d . U . . .
N5 N 0.6311(6) 0.3810(4) 0.1596(2) 0.0310(10) Uani 1 1 d . U . . .
N6 N 0.8424(5) 0.4011(4) 0.0749(2) 0.0213(8) Uani 1 1 d . U . . .
O1 O 0.3114(5) 0.1948(3) 0.32006(17) 0.0253(7) Uani 1 1 d . U . . .
O2 O 0.4665(5) 0.0397(4) 0.39225(16) 0.0248(7) Uani 1 1 d . U . . .
O3 O 0.4345(6) -0.4936(4) 0.38126(18) 0.0327(9) Uani 1 1 d . U . . .
O4 O 0.2547(6) -0.5069(4) 0.30786(19) 0.0343(9) Uani 1 1 d . U . . .
O5 O 0.2717(6) -0.2287(4) 0.10105(18) 0.0380(10) Uani 1 1 d . U . . .
O6 O 0.3103(6) -0.0180(4) 0.10497(16) 0.0306(8) Uani 1 1 d . U . . .
H6 H 0.296782 -0.014717 0.065129 0.046 Uiso 1 1 calc R U . . .
O7 O 0.9507(5) 0.2483(3) 0.25107(16) 0.0218(7) Uani 1 1 d . U . . .
O8 O 0.7386(5) 0.2312(4) 0.33643(16) 0.0252(7) Uani 1 1 d . U . . .
O9 O 0.7816(5) -0.3036(4) 0.31846(17) 0.0324(9) Uani 1 1 d . U . . .
O10 O 0.9299(5) -0.4168(3) 0.22121(16) 0.0227(7) Uani 1 1 d . U . . .
O11 O 0.7504(5) -0.0354(4) 0.01712(16) 0.0267(8) Uani 1 1 d . U . . .
O12 O 0.5428(5) 0.1776(4) 0.06150(17) 0.0300(8) Uani 1 1 d . U . . .
O13 O 0.1755(5) 0.3567(4) 0.45747(19) 0.0405(10) Uani 1 1 d . U . . .
H13B H 0.094071 0.340659 0.437700 0.061 Uiso 1 1 d R U . . .
H13C H 0.187311 0.310359 0.494270 0.061 Uiso 1 1 d R U . . .
O14 O -0.1019(5) 0.4346(4) 0.36933(17) 0.0252(8) Uani 1 1 d . U . . .
H14A H -0.202822 0.507581 0.363504 0.038 Uiso 1 1 d R U . . .
H14B H -0.130931 0.361752 0.381934 0.038 Uiso 1 1 d R U . . .
O15 O 0.2838(5) 0.3252(4) 0.17842(19) 0.0398(10) Uani 1 1 d . U . . .
H15C H 0.380998 0.347059 0.178917 0.048 Uiso 1 1 d R U . . .
H15B H 0.315387 0.234429 0.171627 0.048 Uiso 1 1 d R U . . .
O16 O 0.7442(5) 0.6988(3) 0.01266(18) 0.0269(8) Uani 1 1 d . U . . .
H16A H 0.762504 0.764711 -0.012586 0.040 Uiso 1 1 d R U . . .
H16B H 0.650745 0.681982 0.001894 0.040 Uiso 1 1 d R U . . .
O17 O 1.0954(5) 0.5777(4) 0.08392(17) 0.0311(8) Uani 1 1 d . U . . .
H17A H 1.165719 0.623903 0.068315 0.047 Uiso 1 1 d R U . . .
H17C H 1.158958 0.504873 0.106295 0.047 Uiso 1 1 d R U . . .
O18 O 0.1901(17) 0.1530(15) 0.5542(6) 0.079(3) Uani 0.606(16) 1 d . U P B 1
H18C H 0.084980 0.140562 0.558641 0.095 Uiso 0.606(16) 1 d R U P B 1
H18D H 0.270661 0.083422 0.573491 0.095 Uiso 0.606(16) 1 d R U P B 1
O18' O 0.099(3) 0.242(3) 0.5697(8) 0.082(5) Uani 0.394(16) 1 d . U P B 2
H18G H 0.139287 0.266968 0.602443 0.098 Uiso 0.394(16) 1 d R U P B 2
H18E H -0.021893 0.266337 0.577582 0.098 Uiso 0.394(16) 1 d R U P B 2
C1 C 0.3725(6) 0.0667(5) 0.3443(2) 0.0162(9) Uani 1 1 d . U . . .
C2 C 0.3403(6) -0.0531(5) 0.3100(2) 0.0146(8) Uani 1 1 d . U . . .
C3 C 0.3392(6) -0.1815(5) 0.3416(2) 0.0157(9) Uani 1 1 d . U . . .
C4 C 0.3244(6) -0.2938(5) 0.3061(2) 0.0164(9) Uani 1 1 d . U . . .
C5 C 0.3092(6) -0.2754(5) 0.2380(2) 0.0174(9) Uani 1 1 d . U . . .
H5 H 0.299379 -0.349246 0.213713 0.021 Uiso 1 1 calc R U . . .
C6 C 0.3085(6) -0.1486(5) 0.2056(2) 0.0145(9) Uani 1 1 d . U . . .
C7 C 0.3258(6) -0.0385(5) 0.2416(2) 0.0156(9) Uani 1 1 d . U . . .
H7 H 0.327674 0.045766 0.219666 0.019 Uiso 1 1 calc R U . . .
C8 C 0.4714(8) -0.2500(6) 0.4519(3) 0.0363(13) Uani 1 1 d D U . . .
H8 H 0.599808 -0.298748 0.435626 0.044 Uiso 1 1 calc R U . . .
C9 C 0.2164(16) -0.210(2) 0.5140(7) 0.034(3) Uani 0.399(14) 1 d D U P A 1
H9 H 0.131097 -0.213067 0.551319 0.041 Uiso 0.399(14) 1 calc R U P A 1
C9' C 0.2247(14) -0.1296(15) 0.5129(5) 0.040(3) Uani 0.601(14) 1 d . U P A 2
H9' H 0.143744 -0.084873 0.551349 0.048 Uiso 0.601(14) 1 calc R U P A 2
C10 C 0.3365(7) -0.4413(5) 0.3355(2) 0.0187(9) Uani 1 1 d . U . . .
C11 C 0.2929(6) -0.1360(5) 0.1316(2) 0.0201(10) Uani 1 1 d . U . . .
C12 C 0.8294(6) 0.1997(5) 0.2785(2) 0.0169(9) Uani 1 1 d . U . . .
C13 C 0.7973(6) 0.0888(5) 0.2378(2) 0.0145(9) Uani 1 1 d . U . . .
C14 C 0.8128(6) -0.0458(5) 0.2655(2) 0.0165(9) Uani 1 1 d . U . . .
H14 H 0.827070 -0.062825 0.310684 0.020 Uiso 1 1 calc R U . . .
C15 C 0.8069(6) -0.1557(5) 0.2258(2) 0.0133(8) Uani 1 1 d . U . . .
C16 C 0.7715(6) -0.1266(5) 0.1596(2) 0.0166(9) Uani 1 1 d . U . . .
H16 H 0.768023 -0.199819 0.133118 0.020 Uiso 1 1 calc R U . . .
C17 C 0.7415(6) 0.0111(5) 0.1326(2) 0.0152(9) Uani 1 1 d . U . . .
C18 C 0.7663(6) 0.1133(5) 0.1712(2) 0.0144(8) Uani 1 1 d . U . . .
C19 C 0.8421(6) -0.3046(5) 0.2573(2) 0.0172(9) Uani 1 1 d . U . . .
C20 C 0.6722(7) 0.0564(5) 0.0646(2) 0.0191(10) Uani 1 1 d . U . . .
C22 C 0.8884(7) 0.2623(5) 0.0903(2) 0.0233(10) Uani 1 1 d . U . . .
H22 H 0.992806 0.185713 0.069206 0.028 Uiso 1 1 calc R U . . .
C23 C 0.6854(8) 0.4694(6) 0.1189(3) 0.0332(12) Uani 1 1 d . U . . .
H23 H 0.621033 0.570262 0.120204 0.040 Uiso 1 1 calc R U . . .

loop_
_atom_site_aniso_label
_atom_site_aniso_U_11
_atom_site_aniso_U_22
_atom_site_aniso_U_33
_atom_site_aniso_U_23
_atom_site_aniso_U_13
_atom_site_aniso_U_12
Mn1 0.0259(4) 0.0184(4) 0.0114(3) 0.0021(3) -0.0055(3) -0.0138(3)
Mn2 0.0211(4) 0.0178(4) 0.0132(3) 0.0030(3) -0.0054(3) -0.0120(3)
Mn3 0.0202(5) 0.0160(5) 0.0153(5) 0.0054(4) -0.0002(4) -0.0103(4)
N1 0.0233(18) 0.0200(19) 0.0116(17) 0.0031(14) -0.0046(14) -0.0130(16)
N2 0.030(2) 0.026(2) 0.0135(18) 0.0037(16) -0.0040(16) -0.0089(18)
N3 0.033(4) 0.043(5) 0.020(4) 0.006(4) -0.002(4) -0.016(4)
N3' 0.031(3) 0.045(5) 0.018(3) 0.004(3) -0.005(3) 0.001(4)
N4 0.0195(17) 0.0176(19) 0.0101(16) 0.0024(14) -0.0014(14) -0.0121(15)
N5 0.031(2) 0.018(2) 0.034(2) 0.0020(18) 0.0157(18) -0.0064(18)
N6 0.0232(19) 0.019(2) 0.020(2) 0.0053(16) 0.0046(16) -0.0091(17)
O1 0.0358(18) 0.0150(17) 0.0285(18) 0.0034(14) -0.0128(15) -0.0109(15)
O2 0.0369(18) 0.0253(17) 0.0209(16) 0.0033(14) -0.0130(14) -0.0185(15)
O3 0.049(2) 0.0246(19) 0.0312(19) 0.0141(16) -0.0182(17) -0.0188(17)
O4 0.053(2) 0.031(2) 0.035(2) 0.0041(17) -0.0099(18) -0.0328(19)
O5 0.072(3) 0.045(2) 0.0153(17) -0.0001(16) -0.0099(18) -0.040(2)
O6 0.056(2) 0.034(2) 0.0114(16) 0.0072(15) -0.0114(16) -0.0262(19)
O7 0.0285(17) 0.0251(18) 0.0201(16) -0.0007(14) -0.0004(13) -0.0203(15)
O8 0.0339(18) 0.0318(19) 0.0159(16) -0.0057(14) 0.0011(14) -0.0200(16)
O9 0.047(2) 0.0225(19) 0.0190(18) 0.0057(15) 0.0076(16) -0.0089(17)
O10 0.0318(18) 0.0150(17) 0.0198(17) 0.0032(13) -0.0053(14) -0.0069(15)
O11 0.046(2) 0.0244(19) 0.0103(16) 0.0023(14) -0.0068(15) -0.0133(17)
O12 0.038(2) 0.024(2) 0.0254(19) 0.0043(15) -0.0178(16) -0.0049(17)
O13 0.035(2) 0.059(3) 0.026(2) 0.0036(19) -0.0054(17) -0.016(2)
O14 0.0262(17) 0.0261(19) 0.0243(18) 0.0036(15) -0.0040(14) -0.0109(16)
O15 0.035(2) 0.035(2) 0.035(2) 0.0043(18) 0.0111(17) -0.0037(18)
O16 0.0252(17) 0.0201(19) 0.037(2) 0.0075(16) -0.0125(16) -0.0083(16)
O17 0.043(2) 0.035(2) 0.0269(19) 0.0067(16) -0.0104(16) -0.0256(18)
O18 0.065(5) 0.084(6) 0.074(6) 0.026(5) -0.013(5) -0.013(5)
O18' 0.086(10) 0.106(11) 0.055(8) 0.007(8) -0.002(7) -0.040(8)
C1 0.021(2) 0.019(2) 0.0130(19) 0.0009(17) -0.0006(16) -0.0130(18)
C2 0.0166(19) 0.017(2) 0.0119(19) 0.0029(16) -0.0048(16) -0.0073(17)
C3 0.0178(19) 0.021(2) 0.0110(19) 0.0021(16) -0.0041(15) -0.0102(17)
C4 0.021(2) 0.017(2) 0.014(2) 0.0052(17) -0.0042(16) -0.0097(18)
C5 0.022(2) 0.022(2) 0.011(2) -0.0026(17) -0.0017(16) -0.0111(19)
C6 0.0149(19) 0.019(2) 0.012(2) 0.0008(17) -0.0031(16) -0.0082(18)
C7 0.0183(19) 0.014(2) 0.016(2) 0.0041(17) -0.0043(16) -0.0073(17)
C8 0.029(2) 0.051(3) 0.018(2) -0.002(2) -0.005(2) -0.001(2)
C9 0.033(5) 0.046(6) 0.028(5) 0.008(5) 0.002(4) -0.021(5)
C9' 0.031(4) 0.060(5) 0.019(4) 0.005(4) -0.002(3) -0.007(4)
C10 0.025(2) 0.020(2) 0.016(2) 0.0007(18) -0.0006(18) -0.0138(19)
C11 0.021(2) 0.025(3) 0.015(2) 0.0012(19) -0.0018(17) -0.010(2)
C12 0.022(2) 0.019(2) 0.012(2) 0.0021(17) -0.0072(17) -0.0086(19)
C13 0.0135(18) 0.019(2) 0.014(2) 0.0007(17) -0.0016(15) -0.0086(17)
C14 0.0187(19) 0.023(2) 0.0121(19) 0.0066(17) -0.0040(16) -0.0130(18)
C15 0.0133(18) 0.013(2) 0.0138(19) 0.0024(16) -0.0011(15) -0.0060(17)
C16 0.022(2) 0.018(2) 0.014(2) -0.0015(17) -0.0027(16) -0.0113(18)
C17 0.0184(19) 0.017(2) 0.0113(19) 0.0011(17) -0.0032(16) -0.0083(18)
C18 0.0169(19) 0.014(2) 0.0128(19) 0.0025(16) -0.0013(16) -0.0065(17)
C19 0.020(2) 0.017(2) 0.015(2) 0.0044(17) -0.0030(17) -0.0079(19)
C20 0.027(2) 0.024(3) 0.014(2) 0.0037(18) -0.0071(18) -0.017(2)
C22 0.025(2) 0.024(2) 0.019(2) 0.0046(19) 0.0053(18) -0.011(2)
C23 0.036(3) 0.020(3) 0.036(3) 0.006(2) 0.010(2) -0.008(2)

loop_
_atom_type_symbol
_atom_type_description
_atom_type_scat_dispersion_real
_atom_type_scat_dispersion_imag
_atom_type_scat_source
C C 0.0181 0.0091 'International Tables Vol C Tables 4.2.6.8 and 6.1.1.4'
H H 0.0000 0.0000 'International Tables Vol C Tables 4.2.6.8 and 6.1.1.4'
Mn Mn -0.5299 2.8052 'International Tables Vol C Tables 4.2.6.8 and 6.1.1.4'
N N 0.0311 0.0180 'International Tables Vol C Tables 4.2.6.8 and 6.1.1.4'
O O 0.0492 0.0322 'International Tables Vol C Tables 4.2.6.8 and 6.1.1.4'

loop_
_geom_angle_atom_site_label_1
_geom_angle_atom_site_label_2
_geom_angle_atom_site_label_3
_geom_angle
_geom_angle_site_symmetry_1
_geom_angle_site_symmetry_3
O13 Mn1 O3 90.57(15) . 1_565
O13 Mn1 O8 171.29(14) . .
O3 Mn1 O8 82.60(14) 1_565 .
O13 Mn1 N2 88.99(14) . 2_656
O3 Mn1 N2 97.28(14) 1_565 2_656
O8 Mn1 N2 86.53(14) . 2_656
O13 Mn1 O1 87.41(14) . .
O3 Mn1 O1 117.93(12) 1_565 .
O8 Mn1 O1 100.55(12) . .
N2 Mn1 O1 144.63(14) 2_656 .
O13 Mn1 O2 92.56(14) . .
O3 Mn1 O2 172.79(13) 1_565 .
O8 Mn1 O2 94.84(12) . .
N2 Mn1 O2 89.27(13) 2_656 .
O1 Mn1 O2 55.80(11) . .
O7 Mn2 O4 171.32(13) 1_455 1_565
O7 Mn2 O15 92.87(15) 1_455 .
O4 Mn2 O15 91.80(16) 1_565 .
O7 Mn2 O1 92.23(12) 1_455 .
O4 Mn2 O1 80.52(13) 1_565 .
O15 Mn2 O1 89.09(14) . .
O7 Mn2 O10 98.88(13) 1_455 1_465
O4 Mn2 O10 88.79(13) 1_565 1_465
O15 Mn2 O10 85.28(13) . 1_465
O1 Mn2 O10 167.76(13) . 1_465
O7 Mn2 O14 86.24(12) 1_455 .
O4 Mn2 O14 89.15(14) 1_565 .
O15 Mn2 O14 178.97(14) . .
O1 Mn2 O14 91.45(13) . .
O10 Mn2 O14 94.35(12) 1_465 .
O16 Mn3 O16 180.0 . 2_765
O16 Mn3 O17 87.38(13) . .
O16 Mn3 O17 92.63(13) 2_765 .
O16 Mn3 O17 92.63(13) . 2_765
O16 Mn3 O17 87.37(13) 2_765 2_765
O17 Mn3 O17 180.00(17) . 2_765
O16 Mn3 N6 93.59(14) . 2_765
O16 Mn3 N6 86.41(14) 2_765 2_765
O17 Mn3 N6 91.51(14) . 2_765
O17 Mn3 N6 88.49(14) 2_765 2_765
O16 Mn3 N6 86.41(14) . .
O16 Mn3 N6 93.59(14) 2_765 .
O17 Mn3 N6 88.49(14) . .
O17 Mn3 N6 91.51(14) 2_765 .
N6 Mn3 N6 180.0 2_765 .
N3 N1 C8 105.4(6) . .
C8 N1 N3' 107.4(5) . .
N3 N1 C3 118.5(6) . .
C8 N1 C3 132.8(4) . .
N3' N1 C3 118.1(5) . .
C8 N2 C9' 101.2(5) . .
C8 N2 C9 101.1(7) . .
C8 N2 Mn1 132.2(4) . 2_656
C9 N2 Mn1 124.5(6) . 2_656
N1 N3 C9 105.8(10) . .
C9' N3' N1 101.9(7) . .
C22 N4 N5 109.6(4) . .
C22 N4 C18 126.6(4) . .
N5 N4 C18 123.8(4) . .
C23 N5 N4 102.7(4) . .
C22 N6 C23 103.4(4) . .
C22 N6 Mn3 128.1(3) . .
C23 N6 Mn3 128.3(3) . .
C1 O1 Mn2 152.4(3) . .
C1 O1 Mn1 92.6(3) . .
Mn2 O1 Mn1 110.38(13) . .
C1 O2 Mn1 91.3(3) . .
C10 O3 Mn1 106.1(3) . 1_545
C10 O4 Mn2 172.9(4) . 1_545
C11 O6 H6 109.5 . .
C12 O7 Mn2 140.5(3) . 1_655
C12 O8 Mn1 142.1(3) . .
C19 O10 Mn2 117.0(3) . 1_645
Mn1 O13 H13B 109.3 . .
Mn1 O13 H13C 109.2 . .
H13B O13 H13C 109.5 . .
Mn2 O14 H14A 109.4 . .
Mn2 O14 H14B 109.3 . .
H14A O14 H14B 109.5 . .
Mn2 O15 H15C 111.7 . .
Mn2 O15 H15B 106.9 . .
H15C O15 H15B 111.7 . .
Mn3 O16 H16A 109.2 . .
Mn3 O16 H16B 109.4 . .
H16A O16 H16B 109.5 . .
Mn3 O17 H17A 109.3 . .
Mn3 O17 H17C 109.3 . .
H17A O17 H17C 109.5 . .
H18C O18 H18D 108.9 . .
H18G O18' H18E 110.3 . .
O2 C1 O1 120.3(4) . .
O2 C1 C2 121.2(4) . .
O1 C1 C2 118.4(4) . .
C7 C2 C3 118.4(4) . .
C7 C2 C1 117.5(4) . .
C3 C2 C1 124.0(4) . .
C4 C3 C2 121.5(4) . .
C4 C3 N1 119.5(4) . .
C2 C3 N1 118.7(4) . .
C5 C4 C3 118.6(4) . .
C5 C4 C10 116.4(4) . .
C3 C4 C10 124.8(4) . .
C4 C5 C6 121.0(4) . .
C4 C5 H5 119.5 . .
C6 C5 H5 119.5 . .
C5 C6 C7 119.6(4) . .
C5 C6 C11 118.3(4) . .
C7 C6 C11 122.1(4) . .
C2 C7 C6 120.9(4) . .
C2 C7 H7 119.6 . .
C6 C7 H7 119.6 . .
N2 C8 N1 112.6(5) . .
N2 C8 H8 123.7 . .
N1 C8 H8 123.7 . .
N3 C9 N2 109.9(9) . .
N3 C9 H9 125.0 . .
N2 C9 H9 125.0 . .
N3' C9' N2 115.1(8) . .
N3' C9' H9' 122.5 . .
N2 C9' H9' 122.5 . .
O3 C10 O4 123.8(5) . .
O3 C10 C4 119.5(4) . .
O4 C10 C4 116.5(4) . .
O5 C11 O6 124.6(4) . .
O5 C11 C6 122.1(4) . .
O6 C11 C6 113.2(4) . .
O7 C12 O8 126.2(4) . .
O7 C12 C13 115.5(4) . .
O8 C12 C13 118.3(4) . .
C14 C13 C18 118.4(4) . .
C14 C13 C12 119.7(4) . .
C18 C13 C12 121.7(4) . .
C13 C14 C15 120.2(4) . .
C13 C14 H14 119.9 . .
C15 C14 H14 119.9 . .
C16 C15 C14 119.8(4) . .
C16 C15 C19 122.4(4) . .
C14 C15 C19 117.8(4) . .
C15 C16 C17 120.5(4) . .
C15 C16 H16 119.7 . .
C17 C16 H16 119.7 . .
C18 C17 C16 118.2(4) . .
C18 C17 C20 119.0(4) . .
C16 C17 C20 122.7(4) . .
C17 C18 C13 122.4(4) . .
C17 C18 N4 118.6(4) . .
C13 C18 N4 119.0(4) . .
O10 C19 O9 125.6(4) . .
O10 C19 C15 118.7(4) . .
O9 C19 C15 115.6(4) . .
O12 C20 O11 126.4(4) . .
O12 C20 C17 117.0(4) . .
O11 C20 C17 116.7(4) . .
N6 C22 N4 110.1(4) . .
N6 C22 H22 124.9 . .
N4 C22 H22 124.9 . .
N5 C23 N6 114.2(5) . .
N5 C23 H23 122.9 . .
N6 C23 H23 122.9 . .

loop_
_geom_bond_atom_site_label_1
_geom_bond_atom_site_label_2
_geom_bond_distance
_geom_bond_site_symmetry_2
Mn1 O13 2.181(4) .
Mn1 O3 2.186(3) 1_565
Mn1 O8 2.216(3) .
Mn1 N2 2.211(4) 2_656
Mn1 O1 2.308(3) .
Mn1 O2 2.353(3) .
Mn2 O7 2.098(3) 1_455
Mn2 O4 2.145(3) 1_565
Mn2 O15 2.160(4) .
Mn2 O1 2.221(3) .
Mn2 O10 2.232(3) 1_465
Mn2 O14 2.240(3) .
Mn3 O16 2.174(3) .
Mn3 O16 2.174(3) 2_765
Mn3 O17 2.207(3) .
Mn3 O17 2.207(3) 2_765
Mn3 N6 2.219(4) 2_765
Mn3 N6 2.219(4) .
N1 N3 1.336(13) .
N1 C8 1.321(6) .
N1 N3' 1.388(9) .
N1 C3 1.434(5) .
N2 C8 1.293(6) .
N2 C9' 1.373(11) .
N2 C9 1.384(13) .
N3 C9 1.340(19) .
N3' C9' 1.302(12) .
N4 C22 1.326(6) .
N4 N5 1.356(5) .
N4 C18 1.436(5) .
N5 C23 1.313(6) .
N6 C22 1.316(6) .
N6 C23 1.348(6) .
O1 C1 1.272(5) .
O2 C1 1.243(5) .
O3 C10 1.237(6) .
O4 C10 1.250(6) .
O5 C11 1.201(6) .
O6 C11 1.308(6) .
O6 H6 0.8200 .
O7 C12 1.252(5) .
O8 C12 1.255(5) .
O9 C19 1.251(6) .
O10 C19 1.256(5) .
O11 C20 1.266(6) .
O12 C20 1.236(6) .
O13 H13B 0.8499 .
O13 H13C 0.8500 .
O14 H14A 0.8500 .
O14 H14B 0.8500 .
O15 H15C 0.8500 .
O15 H15B 0.8500 .
O16 H16A 0.8499 .
O16 H16B 0.8500 .
O17 H17A 0.8500 .
O17 H17C 0.8500 .
O18 H18C 0.8500 .
O18 H18D 0.8501 .
O18' H18G 0.8500 .
O18' H18E 0.8500 .
C1 C2 1.513(6) .
C2 C7 1.393(6) .
C2 C3 1.397(6) .
C3 C4 1.396(6) .
C4 C5 1.390(6) .
C4 C10 1.525(6) .
C5 C6 1.385(6) .
C5 H5 0.9300 .
C6 C7 1.393(6) .
C6 C11 1.505(6) .
C7 H7 0.9300 .
C8 H8 0.9300 .
C9 H9 0.9300 .
C9' H9' 0.9300 .
C12 C13 1.511(6) .
C13 C14 1.390(6) .
C13 C18 1.387(6) .
C14 C15 1.398(6) .
C14 H14 0.9300 .
C15 C16 1.392(6) .
C15 C19 1.519(6) .
C16 C17 1.390(6) .
C16 H16 0.9300 .
C17 C18 1.387(6) .
C17 C20 1.522(6) .
C22 H22 0.9300 .
C23 H23 0.9300 .

loop_
_geom_hbond_atom_site_label_D
_geom_hbond_atom_site_label_H
_geom_hbond_atom_site_label_A
_geom_hbond_distance_DH
_geom_hbond_distance_HA
_geom_hbond_distance_DA
_geom_hbond_angle_DHA
_geom_hbond_site_symmetry_A
_geom_hbond_publ_flag
C22 H22 O11 0.93 2.48 3.372(6) 161.9 2_755 yes
C9'^b H9'^b N3'^b 0.93 2.43 3.034(14) 122.3 2_556 yes
C9^a H9^a O8 0.93 2.57 3.066(15) 114.1 2_656 yes
C8 H8 O18'^b 0.93 2.56 3.283(19) 135.0 2_656 yes
C8 H8 O18^a 0.93 2.57 3.069(12) 114.3 2_656 yes
C8 H8 O9 0.93 2.55 3.237(6) 130.7 . yes
O18'^b H18E^b N3'^b 0.85 2.49 3.02(2) 120.8 2_556 yes
O18'^b H18G^b O9 0.85 1.88 2.721(17) 172.2 2_656 yes
O18^a H18D^a O2 0.85 2.11 2.910(12) 157.5 2_656 yes
O18^a H18C^a N3^a 0.85 1.89 2.697(17) 156.8 2_556 yes
O17 H17C O15 0.85 2.24 3.085(5) 170.5 1_655 yes
O17 H17A O5 0.85 2.09 2.789(5) 139.2 1_665 yes
O16 H16B O12 0.85 2.13 2.690(5) 123.0 2_665 yes
O16 H16A O11 0.85 2.06 2.658(5) 126.8 1_565 yes
O15 H15C N5 0.85 2.05 2.882(6) 167.6 . yes
O14 H14B O8 0.85 2.20 2.864(5) 134.5 1_455 yes
O14 H14A O9 0.85 2.01 2.609(5) 127.0 1_465 yes
O13 H13C O18'^b 0.85 1.78 2.574(15) 153.8 . yes
O13 H13C O18^a 0.85 1.92 2.719(11) 155.9 . yes
O13 H13B O14 0.85 2.10 2.814(5) 141.7 . yes

loop_
_geom_torsion_atom_site_label_1
_geom_torsion_atom_site_label_2
_geom_torsion_atom_site_label_3
_geom_torsion_atom_site_label_4
_geom_torsion
_geom_torsion_site_symmetry_1
_geom_torsion_site_symmetry_2
_geom_torsion_site_symmetry_3
_geom_torsion_site_symmetry_4
C8 N1 N3 C9 12.3(13) . . . .
C3 N1 N3 C9 174.5(9) . . . .
C8 N1 N3' C9' -8.5(10) . . . .
C3 N1 N3' C9' -175.3(7) . . . .
C22 N4 N5 C23 0.0(6) . . . .
C18 N4 N5 C23 179.6(4) . . . .
Mn1 O2 C1 O1 -1.4(4) . . . .
Mn1 O2 C1 C2 174.0(4) . . . .
Mn2 O1 C1 O2 -145.8(5) . . . .
Mn1 O1 C1 O2 1.5(5) . . . .
Mn2 O1 C1 C2 38.6(9) . . . .
Mn1 O1 C1 C2 -174.1(3) . . . .
O2 C1 C2 C7 -147.9(4) . . . .
O1 C1 C2 C7 27.6(6) . . . .
O2 C1 C2 C3 26.9(7) . . . .
O1 C1 C2 C3 -157.6(4) . . . .
C7 C2 C3 C4 0.2(7) . . . .
C1 C2 C3 C4 -174.7(4) . . . .
C7 C2 C3 N1 -174.2(4) . . . .
C1 C2 C3 N1 11.0(7) . . . .
N3 N1 C3 C4 -67.8(10) . . . .
C8 N1 C3 C4 88.6(7) . . . .
N3' N1 C3 C4 -108.6(7) . . . .
N3 N1 C3 C2 106.7(10) . . . .
C8 N1 C3 C2 -96.9(7) . . . .
N3' N1 C3 C2 65.9(8) . . . .
C2 C3 C4 C5 -0.5(7) . . . .
N1 C3 C4 C5 173.9(4) . . . .
C2 C3 C4 C10 175.4(4) . . . .
N1 C3 C4 C10 -10.3(7) . . . .
C3 C4 C5 C6 0.0(7) . . . .
C10 C4 C5 C6 -176.2(4) . . . .
C4 C5 C6 C7 0.8(7) . . . .
C4 C5 C6 C11 179.6(4) . . . .
C3 C2 C7 C6 0.7(6) . . . .
C1 C2 C7 C6 175.8(4) . . . .
C5 C6 C7 C2 -1.2(6) . . . .
C11 C6 C7 C2 -179.9(4) . . . .
C9' N2 C8 N1 -12.7(9) . . . .
C9 N2 C8 N1 22.7(10) . . . .
Mn1 N2 C8 N1 -174.1(3) 2_656 . . .
N3 N1 C8 N2 -23.2(10) . . . .
N3' N1 C8 N2 14.1(8) . . . .
C3 N1 C8 N2 178.3(5) . . . .
N1 N3 C9 N2 1.0(16) . . . .
C8 N2 C9 N3 -14.0(14) . . . .
Mn1 N2 C9 N3 -179.0(9) 2_656 . . .
N1 N3' C9' N2 0.8(13) . . . .
C8 N2 C9' N3' 7.1(12) . . . .
Mn1 N2 C9' N3' 170.5(7) 2_656 . . .
Mn1 O3 C10 O4 5.1(6) 1_545 . . .
Mn1 O3 C10 C4 -169.8(3) 1_545 . . .
C5 C4 C10 O3 146.0(5) . . . .
C3 C4 C10 O3 -30.0(7) . . . .
C5 C4 C10 O4 -29.3(6) . . . .
C3 C4 C10 O4 154.7(4) . . . .
C5 C6 C11 O5 3.8(7) . . . .
C7 C6 C11 O5 -177.5(5) . . . .
C5 C6 C11 O6 -174.4(4) . . . .
C7 C6 C11 O6 4.3(6) . . . .
Mn2 O7 C12 O8 5.7(8) 1_655 . . .
Mn2 O7 C12 C13 -172.1(3) 1_655 . . .
Mn1 O8 C12 O7 138.8(4) . . . .
Mn1 O8 C12 C13 -43.6(7) . . . .
O7 C12 C13 C14 126.3(4) . . . .
O8 C12 C13 C14 -51.6(6) . . . .
O7 C12 C13 C18 -48.9(6) . . . .
O8 C12 C13 C18 133.2(5) . . . .
C18 C13 C14 C15 3.3(6) . . . .
C12 C13 C14 C15 -172.1(4) . . . .
C13 C14 C15 C16 -4.7(6) . . . .
C13 C14 C15 C19 174.7(4) . . . .
C14 C15 C16 C17 -0.2(6) . . . .
C19 C15 C16 C17 -179.5(4) . . . .
C15 C16 C17 C18 6.2(6) . . . .
C15 C16 C17 C20 -170.3(4) . . . .
C16 C17 C18 C13 -7.8(7) . . . .
C20 C17 C18 C13 168.9(4) . . . .
C16 C17 C18 N4 170.7(4) . . . .
C20 C17 C18 N4 -12.7(6) . . . .
C14 C13 C18 C17 3.0(6) . . . .
C12 C13 C18 C17 178.3(4) . . . .
C14 C13 C18 N4 -175.4(4) . . . .
C12 C13 C18 N4 -0.2(6) . . . .
C22 N4 C18 C17 -64.0(6) . . . .
N5 N4 C18 C17 116.5(5) . . . .
C22 N4 C18 C13 114.5(5) . . . .
N5 N4 C18 C13 -65.0(6) . . . .
Mn2 O10 C19 O9 -27.0(6) 1_645 . . .
Mn2 O10 C19 C15 151.8(3) 1_645 . . .
C16 C15 C19 O10 34.6(6) . . . .
C14 C15 C19 O10 -144.7(4) . . . .
C16 C15 C19 O9 -146.4(4) . . . .
C14 C15 C19 O9 34.2(6) . . . .
C18 C17 C20 O12 -42.1(6) . . . .
C16 C17 C20 O12 134.4(5) . . . .
C18 C17 C20 O11 139.3(4) . . . .
C16 C17 C20 O11 -44.3(6) . . . .
C23 N6 C22 N4 0.8(6) . . . .
Mn3 N6 C22 N4 176.2(3) . . . .
N5 N4 C22 N6 -0.5(6) . . . .
C18 N4 C22 N6 179.9(4) . . . .
N4 N5 C23 N6 0.5(7) . . . .
C22 N6 C23 N5 -0.8(7) . . . .
Mn3 N6 C23 N5 -176.2(4) . . . .
